data_1001420
loop_
_publ_author_name
'Maignan, A'
'Michel, C'
'Hervieu, M'
'Martin, C'
'Groult, D'
'Raveau, B'

_publ_section_title
;
Tl~2~Ba~2~CaCu~2~O~8~: structure and superconductivity
;
_journal_coden_ASTM MPLBET
_journal_name_full 'Modern Physics Letters B'
_journal_page_first 681
_journal_page_last 687
_journal_paper_doi 10.1142/S0217984988000345
_journal_volume 2
_journal_year 1988
_chemical_formula_structural 'Tl1.93 Ba2 Ca1.07 Cu2 O8'
_chemical_formula_sum 'Ba2 Ca1.07 Cu2 O8 Tl1.93'
_chemical_name_systematic
;
Thallium barium calcium copper oxide (1.9/2/1.1/2/8)
;
_space_group_IT_number 139
_symmetry_cell_setting tetragonal
_symmetry_Int_Tables_number 139
_symmetry_space_group_name_Hall '-I 4 2'
_symmetry_space_group_name_H-M 'I 4/m m m'
_cell_angle_alpha 90
_cell_angle_beta 90
_cell_angle_gamma 90
_cell_formula_units_Z 2
_cell_length_a 3.86
_cell_length_b 3.86
_cell_length_c 29.388
_cell_volume 437.9
_cod_database_code 1001420

loop_
_symmetry_equiv_pos_as_xyz
x,y,z
-x,-y,z
-x,y,z
x,-y,z
-y,x,z
y,-x,z
y,x,z
-y,-x,z
-x,-y,-z
x,y,-z
x,-y,-z
-x,y,-z
y,-x,-z
-y,x,-z
-y,-x,-z
y,x,-z
1/2+x,1/2+y,1/2+z
1/2-x,1/2-y,1/2+z
1/2-x,1/2+y,1/2+z
1/2+x,1/2-y,1/2+z
1/2-y,1/2+x,1/2+z
1/2+y,1/2-x,1/2+z
1/2+y,1/2+x,1/2+z
1/2-y,1/2-x,1/2+z
1/2-x,1/2-y,1/2-z
1/2+x,1/2+y,1/2-z
1/2+x,1/2-y,1/2-z
1/2-x,1/2+y,1/2-z
1/2+y,1/2-x,1/2-z
1/2-y,1/2+x,1/2-z
1/2-y,1/2-x,1/2-z
1/2+y,1/2+x,1/2-z

loop_
_atom_site_label
_atom_site_type_symbol
_atom_site_symmetry_multiplicity
_atom_site_Wyckoff_symbol
_atom_site_fract_x
_atom_site_fract_y
_atom_site_fract_z
_atom_site_occupancy
_atom_site_attached_hydrogens
_atom_site_calc_flag
Tl1 Tl3+ 4 e 0.5 0.5 0.2147(7) 0.9 0 d
Ca1 Ca2+ 4 e 0.5 0.5 0.2147(7) 0.1 0 d
Ba1 Ba2+ 4 e 0. 0. 0.1220(7) 1. 0 d
Ca2 Ca2+ 2 a 0. 0. 0. 0.87 0 d
Tl2 Tl3+ 2 a 0. 0. 0. 0.13 0 d
Cu1 Cu2+ 4 e 0.5 0.5 0.0558(16) 1. 0 d
O1 O2- 8 g 0. 0.5 0.053(4) 1. 0 d
O2 O2- 4 e 0.5 0.5 0.145(4) 1. 0 d
O3 O2- 4 e 0.5 0.5 0.297(5) 1. 0 d

loop_
_atom_type_symbol
_atom_type_oxidation_number
Tl3+ 3.000
Ca2+ 2.000
Ba2+ 2.000
Cu2+ 2.040
O2- -2.000
